data_7119697
loop_
_publ_author_name
'Higashino, Toshiki'
'Ueda, Akira'
'Yoshida, Junya'
'Mori, Hatsumi'

_publ_section_title
;
 Improved stability of a metallic state in benzothienobenzothiophene-based
 molecular conductors: an effective increase of dimensionality with
 hydrogen bonds.
;
_journal_issue 24
_journal_name_full 'Chemical communications (Cambridge, England)'
_journal_page_first 3426
_journal_page_last 3429
_journal_paper_doi 10.1039/c7cc00784a
_journal_volume 53
_journal_year 2017
_chemical_formula_moiety 'C16 H12 O2 S2'
_chemical_formula_sum 'C16 H12 O2 S2'
_chemical_formula_weight 300.39
_space_group_IT_number 2
_symmetry_cell_setting triclinic
_symmetry_Int_Tables_number 2
_symmetry_space_group_name_Hall '-P 1'
_symmetry_space_group_name_H-M 'P -1'
_atom_sites_solution_hydrogens geom
_atom_sites_solution_primary direct
_atom_sites_solution_secondary difmap
_audit_update_record
;
2017-01-25 deposited with the CCDC.
2017-02-20 downloaded from the CCDC.
;
_cell_angle_alpha 104.975(4)
_cell_angle_beta 102.681(4)
_cell_angle_gamma 99.616(4)
_cell_formula_units_Z 4
_cell_length_a 10.676(4)
_cell_length_b 10.861(4)
_cell_length_c 13.225(5)
_cell_measurement_reflns_used 2704
_cell_measurement_temperature 293
_cell_measurement_theta_max 27.48
_cell_measurement_theta_min 3.01
_cell_volume 1403.9(9)
_computing_cell_refinement CrystalClear
_computing_data_collection 'CrystalClear (Rigaku Inc., 2008)'
_computing_data_reduction CrystalClear
_computing_molecular_graphics 'CrystalStructure 4.0'
_computing_publication_material 'CrystalStructure 4.0 (Rigaku, 2010)'
_computing_structure_refinement 'SHELXL97 (Sheldrick, 2008)'
_computing_structure_solution 'Il Milione (Burla, et al., 2007)'
_diffrn_ambient_temperature 293
_diffrn_detector_area_resol_mean 7.314
_diffrn_measured_fraction_theta_full 0.974
_diffrn_measured_fraction_theta_max 0.974
_diffrn_measurement_device_type 'Rigaku Mercury70'
_diffrn_measurement_method \w
_diffrn_radiation_type 'Mo K\a'
_diffrn_radiation_wavelength 0.71075
_diffrn_reflns_av_R_equivalents 0.0253
_diffrn_reflns_limit_h_max 12
_diffrn_reflns_limit_h_min -12
_diffrn_reflns_limit_k_max 12
_diffrn_reflns_limit_k_min -10
_diffrn_reflns_limit_l_max 15
_diffrn_reflns_limit_l_min -15
_diffrn_reflns_number 9091
_diffrn_reflns_theta_full 25.00
_diffrn_reflns_theta_max 25.00
_diffrn_standards_number 0
_exptl_absorpt_coefficient_mu 0.376
_exptl_absorpt_correction_T_max 0.928
_exptl_absorpt_correction_T_min 0.820
_exptl_absorpt_correction_type multi-scan
_exptl_absorpt_process_details 'REQAB (Rigaku, 1998)'
_exptl_crystal_colour colorless
_exptl_crystal_density_diffrn 1.421
_exptl_crystal_density_method 'not measured'
_exptl_crystal_description prism
_exptl_crystal_F_000 624.00
_exptl_crystal_size_max 0.20
_exptl_crystal_size_mid 0.17
_exptl_crystal_size_min 0.036
_refine_diff_density_max 0.480
_refine_diff_density_min -0.290
_refine_ls_extinction_method none
_refine_ls_goodness_of_fit_ref 1.076
_refine_ls_hydrogen_treatment constr
_refine_ls_number_parameters 392
_refine_ls_number_reflns 4827
_refine_ls_number_restraints 0
_refine_ls_R_factor_gt 0.0566
_refine_ls_shift/su_max 0.000
_refine_ls_structure_factor_coef Fsqd
_refine_ls_weighting_details 'w = 1/[\s^2^(Fo^2^)+(0.0920P)^2^+0.1008P] where P=(Fo^2^+2Fc^2^)/3'
_refine_ls_weighting_scheme calc
_refine_ls_wR_factor_ref 0.1727
_reflns_number_gt 3186
_reflns_number_total 4828
_reflns_threshold_expression F^2^>2.0\s(F^2^)
_cod_data_source_file c7cc00784a2.cif
_cod_data_source_block BTBTOMe2
_cod_depositor_comments
;
The following automatic conversions were performed:

'_atom_site_refinement_flags' value 'pdu' changed to 'PDU' according
to
/usr/data/users/saulius/crontab/automatic-downloads/rss-feeds/RSC/lib/dictionaries/cif_core.dic
dictionary named 'cif_core.dic' version 2.4.2 from 2011-04-26 (25
times).

Automatic conversion script
Id: cif_fix_values 4268 2015-11-12 08:31:59Z antanas 

 Adding full bibliography for 7119694--7119698.cif.
;
_cod_original_cell_volume 1404.0(9)
_cod_database_code 7119697

loop_
_symmetry_equiv_pos_site_id
_symmetry_equiv_pos_as_xyz
1 +X,+Y,+Z
2 -X,-Y,-Z

loop_
_atom_site_label
_atom_site_type_symbol
_atom_site_fract_x
_atom_site_fract_y
_atom_site_fract_z
_atom_site_U_iso_or_equiv
_atom_site_adp_type
_atom_site_occupancy
_atom_site_symmetry_multiplicity
_atom_site_calc_flag
_atom_site_refinement_flags
_atom_site_disorder_assembly
_atom_site_disorder_group
S1 S 0.04258(8) 0.68482(9) 0.47039(8) 0.0637(3) Uani 1.0 2 d . . .
S2 S 0.43963(8) 0.83044(9) 0.49350(8) 0.0627(3) Uani 1.0 2 d . . .
S3A S 0.18457(11) 0.05309(10) 0.57443(10) 0.0613(4) Uani 0.864(3) 2 d PDU a 1
S3B S 0.3403(8) 0.4721(7) 0.6923(8) 0.064(3) Uani 0.136(3) 2 d PDU a 2
S4A S 0.32772(11) 0.45075(10) 0.61608(13) 0.0592(4) Uani 0.864(3) 2 d PDU a 1
S4B S 0.1960(7) 0.0812(7) 0.4963(7) 0.062(3) Uani 0.136(3) 2 d PDU a 2
O1 O 0.1303(3) 0.6703(3) 0.8717(2) 0.0695(7) Uani 1.0 2 d . . .
O2 O 0.3759(3) 0.7706(3) 0.9114(2) 0.0743(8) Uani 1.0 2 d . . .
O3 O 0.1644(3) 0.1238(3) 0.9735(2) 0.0692(7) Uani 1.0 2 d PDU a 1
O4 O 0.2526(3) 0.3736(2) 1.0263(2) 0.0658(7) Uani 1.0 2 d PDU a 1
C1 C 0.1337(3) 0.7079(3) 0.6039(3) 0.0526(8) Uani 1.0 2 d . . .
C2 C 0.0818(4) 0.6777(3) 0.6856(3) 0.0561(9) Uani 1.0 2 d . . .
C3 C 0.1664(4) 0.6970(3) 0.7850(3) 0.0553(9) Uani 1.0 2 d . . .
C4 C 0.3040(4) 0.7524(4) 0.8068(3) 0.0578(9) Uani 1.0 2 d . . .
C5 C 0.3546(3) 0.7810(3) 0.7265(3) 0.0543(9) Uani 1.0 2 d . . .
C6 C 0.2694(3) 0.7553(3) 0.6221(3) 0.0491(8) Uani 1.0 2 d . . .
C7 C 0.2957(3) 0.7720(3) 0.5241(3) 0.0501(8) Uani 1.0 2 d . . .
C8 C 0.1859(3) 0.7413(3) 0.4391(3) 0.0510(8) Uani 1.0 2 d . . .
C9 C 0.2114(4) 0.7671(3) 0.3441(3) 0.0540(9) Uani 1.0 2 d . . .
C10 C 0.1253(4) 0.7557(4) 0.2423(3) 0.0688(11) Uani 1.0 2 d . . .
C11 C 0.1760(5) 0.7892(4) 0.1646(4) 0.0777(12) Uani 1.0 2 d . . .
C12 C 0.3108(5) 0.8336(4) 0.1824(4) 0.0775(12) Uani 1.0 2 d . . .
C13 C 0.3996(5) 0.8472(4) 0.2816(4) 0.0746(11) Uani 1.0 2 d . . .
C14 C 0.3483(4) 0.8153(4) 0.3617(3) 0.0588(9) Uani 1.0 2 d . . .
C15 C -0.0038(4) 0.6076(5) 0.8548(4) 0.0911(14) Uani 1.0 2 d . . .
C16 C 0.5134(4) 0.8178(5) 0.9376(4) 0.0999(16) Uani 1.0 2 d . . .
C17A C 0.2039(4) 0.1406(4) 0.7121(4) 0.0513(10) Uani 0.864(3) 2 d PDU a 1
C18 C 0.1739(4) 0.0849(4) 0.7874(4) 0.0701(11) Uani 1.0 2 d PDU a 1
C19 C 0.1906(4) 0.1669(4) 0.8919(3) 0.0614(9) Uani 1.0 2 d PDU a 1
C20 C 0.2392(4) 0.3038(4) 0.9191(3) 0.0611(9) Uani 1.0 2 d PDU a 1
C21 C 0.2703(4) 0.3597(4) 0.8435(3) 0.0649(10) Uani 1.0 2 d PDU a 1
C22 C 0.2516(3) 0.2705(4) 0.7339(3) 0.0514(8) Uani 1.0 2 d PDU a 1
C23A C 0.2745(4) 0.3055(5) 0.6410(4) 0.0489(10) Uani 0.864(3) 2 d PDU a 1
C24A C 0.2417(4) 0.1976(4) 0.5496(5) 0.0499(11) Uani 0.864(3) 2 d PDU a 1
C25 C 0.2558(4) 0.2289(4) 0.4523(3) 0.0635(10) Uani 1.0 2 d PDU a 1
C26 C 0.2312(4) 0.1471(4) 0.3458(4) 0.0705(11) Uani 1.0 2 d PDU a 1
C27 C 0.2573(4) 0.2035(5) 0.2667(4) 0.0774(12) Uani 1.0 2 d PDU a 1
C28 C 0.3082(4) 0.3384(5) 0.2969(4) 0.0781(12) Uani 1.0 2 d PDU a 1
C29 C 0.3294(4) 0.4178(4) 0.4009(4) 0.0713(11) Uani 1.0 2 d PDU a 1
C30 C 0.3028(4) 0.3624(4) 0.4773(3) 0.0641(10) Uani 1.0 2 d PDU a 1
C31 C 0.1370(5) -0.0146(4) 0.9556(4) 0.0891(14) Uani 1.0 2 d PDU a 1
C32 C 0.3066(5) 0.5088(4) 1.0610(4) 0.0892(14) Uani 1.0 2 d PDU a 1
C17B C 0.298(3) 0.386(3) 0.779(2) 0.049(6) Uiso 0.136(3) 2 d PDU a 2
C24B C 0.298(3) 0.336(3) 0.585(3) 0.047(6) Uiso 0.136(3) 2 d PDU a 2
C23B C 0.250(3) 0.222(4) 0.605(3) 0.031(6) Uiso 0.136(3) 2 d PDU a 2
H2 H -0.0086 0.6452 0.6724 0.0673 Uiso 1.0 2 calc R . .
H5 H 0.4444 0.8170 0.7410 0.0652 Uiso 1.0 2 calc R . .
H10 H 0.0345 0.7255 0.2286 0.0825 Uiso 1.0 2 calc R . .
H11 H 0.1189 0.7821 0.0980 0.0932 Uiso 1.0 2 calc R . .
H12 H 0.3426 0.8546 0.1274 0.0929 Uiso 1.0 2 calc R . .
H13 H 0.4901 0.8767 0.2936 0.0895 Uiso 1.0 2 calc R . .
H15A H -0.0264 0.5248 0.7988 0.1093 Uiso 1.0 2 calc R . .
H15B H -0.0598 0.6621 0.8330 0.1093 Uiso 1.0 2 calc R . .
H15C H -0.0158 0.5937 0.9212 0.1093 Uiso 1.0 2 calc R . .
H16A H 0.5329 0.9022 0.9268 0.1199 Uiso 1.0 2 calc R . .
H16B H 0.5492 0.7577 0.8916 0.1199 Uiso 1.0 2 calc R . .
H16C H 0.5522 0.8257 1.0124 0.1199 Uiso 1.0 2 calc R . .
H18 H 0.1430 -0.0054 0.7696 0.0841 Uiso 1.0 2 calc R a 1
H21 H 0.3017 0.4499 0.8606 0.0779 Uiso 1.0 2 calc R a 1
H26 H 0.1982 0.0571 0.3281 0.0846 Uiso 1.0 2 calc R a 1
H27 H 0.2410 0.1518 0.1950 0.0929 Uiso 1.0 2 calc R a 1
H28 H 0.3284 0.3757 0.2448 0.0938 Uiso 1.0 2 calc R a 1
H29 H 0.3614 0.5080 0.4190 0.0855 Uiso 1.0 2 calc R a 1
H31A H 0.2126 -0.0465 0.9432 0.1070 Uiso 1.0 2 calc R a 1
H31B H 0.0624 -0.0571 0.8932 0.1070 Uiso 1.0 2 calc R a 1
H31C H 0.1177 -0.0330 1.0185 0.1070 Uiso 1.0 2 calc R a 1
H32A H 0.2531 0.5494 1.0176 0.1071 Uiso 1.0 2 calc R a 1
H32B H 0.3946 0.5253 1.0532 0.1071 Uiso 1.0 2 calc R a 1
H32C H 0.3094 0.5445 1.1361 0.1071 Uiso 1.0 2 calc R a 1

loop_
_atom_site_aniso_label
_atom_site_aniso_U_11
_atom_site_aniso_U_22
_atom_site_aniso_U_33
_atom_site_aniso_U_12
_atom_site_aniso_U_13
_atom_site_aniso_U_23
S1 0.0431(5) 0.0679(6) 0.0686(6) 0.0062(4) 0.0028(5) 0.0168(5)
S2 0.0462(6) 0.0726(7) 0.0689(7) 0.0125(5) 0.0132(5) 0.0243(5)
S3A 0.0712(8) 0.0442(6) 0.0594(8) 0.0115(5) 0.0126(6) 0.0066(5)
S3B 0.089(6) 0.049(4) 0.054(6) 0.009(4) 0.030(4) 0.012(4)
S4A 0.0679(7) 0.0450(7) 0.0629(10) 0.0085(5) 0.0226(6) 0.0127(6)
S4B 0.062(5) 0.055(5) 0.065(6) 0.017(4) 0.018(4) 0.011(4)
O1 0.0570(15) 0.0801(17) 0.0727(17) 0.0091(13) 0.0216(13) 0.0269(14)
O2 0.0522(15) 0.106(2) 0.0622(16) 0.0144(14) 0.0091(12) 0.0290(15)
O3 0.0809(18) 0.0532(15) 0.0719(17) 0.0149(13) 0.0225(14) 0.0158(13)
O4 0.0856(18) 0.0484(14) 0.0664(16) 0.0169(12) 0.0290(14) 0.0154(12)
C1 0.0461(19) 0.0410(18) 0.066(3) 0.0109(14) 0.0107(16) 0.0112(16)
C2 0.0456(19) 0.054(2) 0.068(3) 0.0146(15) 0.0134(17) 0.0175(18)
C3 0.052(2) 0.0487(19) 0.065(3) 0.0128(15) 0.0151(17) 0.0154(17)
C4 0.0455(19) 0.066(3) 0.061(3) 0.0190(16) 0.0104(17) 0.0170(18)
C5 0.0411(18) 0.056(2) 0.061(2) 0.0130(15) 0.0085(16) 0.0133(17)
C6 0.0426(18) 0.0426(18) 0.060(2) 0.0136(14) 0.0097(15) 0.0143(15)
C7 0.0435(18) 0.0403(17) 0.061(2) 0.0108(14) 0.0058(15) 0.0117(15)
C8 0.0477(19) 0.0366(17) 0.061(2) 0.0096(14) 0.0083(16) 0.0073(15)
C9 0.063(3) 0.0370(18) 0.056(2) 0.0148(15) 0.0085(17) 0.0073(15)
C10 0.070(3) 0.058(3) 0.070(3) 0.0177(19) 0.008(2) 0.0132(19)
C11 0.098(4) 0.073(3) 0.056(3) 0.024(3) 0.007(3) 0.021(2)
C12 0.108(4) 0.061(3) 0.069(3) 0.024(3) 0.031(3) 0.022(2)
C13 0.078(3) 0.073(3) 0.074(3) 0.016(2) 0.024(3) 0.023(3)
C14 0.059(3) 0.053(2) 0.060(3) 0.0153(16) 0.0112(17) 0.0123(17)
C15 0.071(3) 0.105(4) 0.091(4) -0.008(3) 0.022(3) 0.038(3)
C16 0.051(3) 0.166(5) 0.077(3) 0.025(3) 0.007(2) 0.037(3)
C17A 0.048(2) 0.042(2) 0.070(3) 0.0144(17) 0.0168(19) 0.0234(19)
C18 0.064(3) 0.064(3) 0.074(3) 0.0191(19) 0.010(2) 0.012(2)
C19 0.056(2) 0.059(3) 0.067(3) 0.0197(17) 0.0136(18) 0.0136(19)
C20 0.055(2) 0.084(3) 0.060(3) 0.0323(19) 0.0237(17) 0.032(2)
C21 0.059(3) 0.081(3) 0.065(3) 0.0248(19) 0.0213(19) 0.031(2)
C22 0.0440(18) 0.058(2) 0.052(2) 0.0148(15) 0.0129(15) 0.0153(17)
C23A 0.043(2) 0.043(3) 0.057(3) 0.0139(17) 0.0127(18) 0.008(2)
C24A 0.048(3) 0.048(3) 0.050(3) 0.0154(19) 0.010(2) 0.010(3)
C25 0.053(2) 0.086(3) 0.065(3) 0.0305(19) 0.0225(18) 0.032(3)
C26 0.059(3) 0.061(3) 0.089(3) 0.0173(18) 0.015(2) 0.021(3)
C27 0.078(3) 0.087(3) 0.060(3) 0.025(3) 0.017(2) 0.008(3)
C28 0.075(3) 0.108(4) 0.066(3) 0.031(3) 0.026(3) 0.039(3)
C29 0.066(3) 0.076(3) 0.077(3) 0.015(2) 0.026(2) 0.027(3)
C30 0.052(2) 0.078(3) 0.060(3) 0.0213(18) 0.0113(17) 0.016(2)
C31 0.104(4) 0.057(3) 0.100(4) 0.012(3) 0.028(3) 0.016(3)
C32 0.120(4) 0.056(3) 0.090(4) 0.017(3) 0.032(3) 0.019(3)

loop_
_atom_type_symbol
_atom_type_description
_atom_type_scat_dispersion_real
_atom_type_scat_dispersion_imag
_atom_type_scat_source
C C 0.0033 0.0016
;
International Tables for Crystallography
(1992, Vol. C, Tables 4.2.6.8 and 6.1.1.4)
;
H H 0.0000 0.0000
;
International Tables for Crystallography
(1992, Vol. C, Table 6.1.1.4)
;
O O 0.0106 0.0060
;
International Tables for Crystallography
(1992, Vol. C, Tables 4.2.6.8 and 6.1.1.4)
;
S S 0.1246 0.1234
;
International Tables for Crystallography
(1992, Vol. C, Tables 4.2.6.8 and 6.1.1.4)
;

loop_
_geom_angle_atom_site_label_1
_geom_angle_atom_site_label_2
_geom_angle_atom_site_label_3
_geom_angle
_geom_angle_publ_flag
C1 S1 C8 90.18(17) yes
C7 S2 C14 90.36(18) yes
C17A S3A C24A 90.3(3) yes
C17B S3B C24B 93.0(13) yes
C23A S4A C30 89.6(2) yes
C3 O1 C15 117.8(3) yes
C4 O2 C16 117.5(4) yes
C19 O3 C31 117.3(3) yes
C20 O4 C32 118.2(4) yes
S1 C1 C2 125.5(3) yes
S1 C1 C6 113.0(3) yes
C2 C1 C6 121.4(3) yes
C1 C2 C3 118.7(4) yes
O1 C3 C2 125.1(4) yes
O1 C3 C4 114.3(3) yes
C2 C3 C4 120.6(4) yes
O2 C4 C3 114.0(4) yes
O2 C4 C5 125.5(3) yes
C3 C4 C5 120.5(3) yes
C4 C5 C6 119.4(3) yes
C1 C6 C5 119.2(4) yes
C1 C6 C7 109.8(3) yes
C5 C6 C7 131.0(3) yes
S2 C7 C6 132.8(3) yes
S2 C7 C8 113.1(3) yes
C6 C7 C8 114.1(3) yes
S1 C8 C7 112.9(3) yes
S1 C8 C9 133.1(3) yes
C7 C8 C9 113.9(4) yes
C8 C9 C10 131.5(4) yes
C8 C9 C14 110.4(3) yes
C10 C9 C14 118.1(4) yes
C9 C10 C11 119.7(4) yes
C10 C11 C12 121.4(4) yes
C11 C12 C13 121.1(5) yes
C12 C13 C14 117.8(4) yes
S2 C14 C9 112.2(3) yes
S2 C14 C13 125.8(3) yes
C9 C14 C13 122.0(4) yes
S3A C17A C18 124.6(3) yes
S3A C17A C22 111.9(4) yes
C18 C17A C22 123.5(4) yes
C17A C18 C19 118.1(4) yes
O3 C19 C18 123.8(4) yes
O3 C19 C20 115.4(3) yes
C18 C19 C20 120.8(4) yes
O4 C20 C19 114.8(4) yes
O4 C20 C21 124.1(4) yes
C19 C20 C21 121.0(4) yes
C20 C21 C22 116.8(4) yes
C17A C22 C21 119.6(4) yes
C17A C22 C23A 113.1(4) yes
C21 C22 C23A 127.2(4) yes
S4A C23A C22 135.0(3) yes
S4A C23A C24A 113.0(4) yes
C22 C23A C24A 112.0(4) yes
S3A C24A C23A 112.7(5) yes
S3A C24A C25 133.2(3) yes
C23A C24A C25 114.0(4) yes
C24A C25 C26 130.4(4) yes
C24A C25 C30 109.4(4) yes
C26 C25 C30 120.2(5) yes
C25 C26 C27 118.6(4) yes
C26 C27 C28 119.0(4) yes
C27 C28 C29 121.9(5) yes
C28 C29 C30 118.8(4) yes
S4A C30 C25 114.0(4) yes
S4A C30 C29 124.4(3) yes
C25 C30 C29 121.6(4) yes
S3B C24B C23B 115(3) yes
S4B C23B C24B 117(3) yes
C1 C2 H2 120.680 no
C3 C2 H2 120.663 no
C4 C5 H5 120.289 no
C6 C5 H5 120.293 no
C9 C10 H10 120.158 no
C11 C10 H10 120.150 no
C10 C11 H11 119.290 no
C12 C11 H11 119.295 no
C11 C12 H12 119.474 no
C13 C12 H12 119.466 no
C12 C13 H13 121.124 no
C14 C13 H13 121.121 no
O1 C15 H15A 109.471 no
O1 C15 H15B 109.474 no
O1 C15 H15C 109.468 no
H15A C15 H15B 109.471 no
H15A C15 H15C 109.470 no
H15B C15 H15C 109.474 no
O2 C16 H16A 109.473 no
O2 C16 H16B 109.471 no
O2 C16 H16C 109.474 no
H16A C16 H16B 109.466 no
H16A C16 H16C 109.469 no
H16B C16 H16C 109.474 no
C17A C18 H18 120.940 no
C19 C18 H18 120.947 no
C20 C21 H21 121.592 no
C22 C21 H21 121.577 no
C25 C26 H26 120.722 no
C27 C26 H26 120.718 no
C26 C27 H27 120.520 no
C28 C27 H27 120.517 no
C27 C28 H28 119.047 no
C29 C28 H28 119.047 no
C28 C29 H29 120.600 no
C30 C29 H29 120.615 no
O3 C31 H31A 109.474 no
O3 C31 H31B 109.467 no
O3 C31 H31C 109.465 no
H31A C31 H31B 109.473 no
H31A C31 H31C 109.475 no
H31B C31 H31C 109.473 no
O4 C32 H32A 109.472 no
O4 C32 H32B 109.473 no
O4 C32 H32C 109.470 no
H32A C32 H32B 109.472 no
H32A C32 H32C 109.471 no
H32B C32 H32C 109.470 no

loop_
_geom_bond_atom_site_label_1
_geom_bond_atom_site_label_2
_geom_bond_distance
_geom_bond_publ_flag
S1 C1 1.750(4) yes
S1 C8 1.727(4) yes
S2 C7 1.734(4) yes
S2 C14 1.751(4) yes
S3A C17A 1.771(5) yes
S3A C24A 1.725(5) yes
S3B C17B 1.75(4) yes
S3B C24B 1.68(3) yes
S4A C23A 1.724(5) yes
S4A C30 1.775(4) yes
S4B C23B 1.72(3) yes
O1 C3 1.370(5) yes
O1 C15 1.421(5) yes
O2 C4 1.372(5) yes
O2 C16 1.404(5) yes
O3 C19 1.347(6) yes
O3 C31 1.427(5) yes
O4 C20 1.388(5) yes
O4 C32 1.397(5) yes
C1 C2 1.404(6) yes
C1 C6 1.399(5) yes
C2 C3 1.364(5) yes
C3 C4 1.426(5) yes
C4 C5 1.372(6) yes
C5 C6 1.406(5) yes
C6 C7 1.434(6) yes
C7 C8 1.359(5) yes
C8 C9 1.427(6) yes
C9 C10 1.417(5) yes
C9 C14 1.413(5) yes
C10 C11 1.361(7) yes
C11 C12 1.386(7) yes
C12 C13 1.396(6) yes
C13 C14 1.386(7) yes
C17A C18 1.359(7) yes
C17A C22 1.349(5) yes
C18 C19 1.392(6) yes
C19 C20 1.411(6) yes
C20 C21 1.368(7) yes
C21 C22 1.471(5) yes
C22 C23A 1.433(7) yes
C23A C24A 1.379(6) yes
C24A C25 1.445(8) yes
C25 C26 1.398(6) yes
C25 C30 1.378(6) yes
C26 C27 1.396(7) yes
C27 C28 1.392(7) yes
C28 C29 1.369(6) yes
C29 C30 1.358(7) yes
C24B C23B 1.37(5) yes
C2 H2 0.930 no
C5 H5 0.930 no
C10 H10 0.930 no
C11 H11 0.930 no
C12 H12 0.930 no
C13 H13 0.930 no
C15 H15A 0.960 no
C15 H15B 0.960 no
C15 H15C 0.960 no
C16 H16A 0.960 no
C16 H16B 0.960 no
C16 H16C 0.960 no
C18 H18 0.930 no
C21 H21 0.930 no
C26 H26 0.930 no
C27 H27 0.930 no
C28 H28 0.930 no
C29 H29 0.930 no
C31 H31A 0.960 no
C31 H31B 0.960 no
C31 H31C 0.960 no
C32 H32A 0.960 no
C32 H32B 0.960 no
C32 H32C 0.960 no

loop_
_geom_contact_atom_site_label_1
_geom_contact_atom_site_label_2
_geom_contact_distance
_geom_contact_publ_flag
_geom_contact_site_symmetry_2
S1 C10 3.552(5) no .
S2 C5 3.540(5) no .
S3A C26 3.538(6) no .
S4A C21 3.542(5) no .
O1 O2 2.546(4) no .
O3 O4 2.572(4) no .
C1 C4 2.764(5) no .
C2 C5 2.818(5) no .
C2 C15 2.822(7) no .
C3 C6 2.787(6) no .
C5 C16 2.820(6) no .
C9 C12 2.785(7) no .
C10 C13 2.816(6) no .
C11 C14 2.757(6) no .
C17A C20 2.756(6) no .
C18 C21 2.830(6) no .
C18 C31 2.786(8) no .
C19 C22 2.762(6) no .
C21 C32 2.818(6) no .
C24A C29 3.599(8) no .
C25 C28 2.739(7) no .
C26 C29 2.793(6) no .
C27 C30 2.759(6) no .
C17B C23B 2.40(4) no .
S1 C23A 3.413(5) no 2_566
S1 C24A 3.469(5) no 2_566
S1 C24B 3.50(3) no 2_566
S1 C23B 3.46(3) no 2_566
S2 C25 3.379(5) no 2_666
S3A C7 3.418(4) no 1_545
S3A C8 3.401(4) no 1_545
S3B C3 3.448(10) no .
S3B C4 3.160(9) no .
S3B C5 3.241(9) no .
S3B C6 3.584(10) no .
S4A C5 3.442(4) no .
S4A C6 3.451(4) no .
S4B C8 3.550(8) no 1_545
S4B C9 3.535(8) no 1_545
O1 C31 3.297(5) no 1_565
O3 C16 3.275(5) no 2_667
O4 C15 3.379(6) no 2_567
O4 C16 3.538(6) no 2_667
C3 S3B 3.448(10) no .
C3 C31 3.463(6) no 1_565
C4 S3B 3.160(9) no .
C5 S3B 3.241(9) no .
C5 S4A 3.442(4) no .
C6 S3B 3.584(10) no .
C6 S4A 3.451(4) no .
C7 S3A 3.418(4) no 1_565
C8 S3A 3.401(4) no 1_565
C8 S4B 3.550(8) no 1_565
C9 S4B 3.535(8) no 1_565
C12 C32 3.466(6) no 1_554
C15 O4 3.379(6) no 2_567
C16 O3 3.275(5) no 2_667
C16 O4 3.538(6) no 2_667
C16 C19 3.406(6) no 2_667
C16 C20 3.545(7) no 2_667
C19 C16 3.406(6) no 2_667
C20 C16 3.545(7) no 2_667
C23A S1 3.413(5) no 2_566
C24A S1 3.469(5) no 2_566
C25 S2 3.379(5) no 2_666
C31 O1 3.297(5) no 1_545
C31 C3 3.463(6) no 1_545
C31 C31 3.415(8) no 2_557
C32 C12 3.466(6) no 1_556
C24B S1 3.50(3) no 2_566
C23B S1 3.46(3) no 2_566
S1 H2 2.9619 no .
S1 H10 3.3248 no .
S2 H5 3.3036 no .
S2 H13 2.9588 no .
S3A H18 2.9182 no .
S3A H26 3.3042 no .
S4A H21 3.3082 no .
S4A H29 2.9120 no .
O1 H2 2.6459 no .
O2 H5 2.6565 no .
O3 H18 2.6388 no .
O4 H21 2.6576 no .
C1 H5 3.2608 no .
C2 H15A 2.7812 no .
C2 H15B 2.7367 no .
C3 H5 3.2721 no .
C3 H15A 2.6125 no .
C3 H15B 2.6214 no .
C3 H15C 3.1844 no .
C4 H2 3.2684 no .
C4 H16A 2.6017 no .
C4 H16B 2.5959 no .
C4 H16C 3.1716 no .
C5 H16A 2.7419 no .
C5 H16B 2.7601 no .
C6 H2 3.2818 no .
C7 H5 2.8294 no .
C8 H10 2.8421 no .
C9 H11 3.2415 no .
C9 H13 3.2893 no .
C10 H12 3.2249 no .
C11 H13 3.2635 no .
C12 H10 3.2326 no .
C13 H11 3.2539 no .
C14 H10 3.2720 no .
C14 H12 3.2242 no .
C15 H2 2.5404 no .
C16 H5 2.5400 no .
C17A H21 3.2784 no .
C18 H31A 2.7931 no .
C18 H31B 2.6438 no .
C19 H21 3.2678 no .
C19 H31A 2.6106 no .
C19 H31B 2.5910 no .
C19 H31C 3.1641 no .
C20 H18 3.2811 no .
C20 H32A 2.6120 no .
C20 H32B 2.6180 no .
C20 H32C 3.1872 no .
C21 H32A 2.7279 no .
C21 H32B 2.7736 no .
C22 H18 3.2185 no .
C23A H21 2.8461 no .
C24A H26 2.8256 no .
C25 H27 3.2483 no .
C25 H29 3.2276 no .
C26 H28 3.2384 no .
C27 H29 3.2516 no .
C28 H26 3.2479 no .
C29 H27 3.2479 no .
C30 H26 3.2476 no .
C30 H28 3.1834 no .
C31 H18 2.5027 no .
C32 H21 2.5473 no .
H2 H15A 2.3941 no .
H2 H15B 2.2781 no .
H2 H15C 3.4927 no .
H5 H16A 2.3017 no .
H5 H16B 2.3581 no .
H5 H16C 3.4920 no .
H10 H11 2.2830 no .
H11 H12 2.2982 no .
H12 H13 2.3346 no .
H18 H31A 2.4326 no .
H18 H31B 2.1592 no .
H18 H31C 3.4462 no .
H21 H32A 2.2919 no .
H21 H32B 2.3835 no .
H21 H32C 3.4990 no .
H26 H27 2.3438 no .
H27 H28 2.3158 no .
H28 H29 2.2939 no .
S1 H2 3.5088 no 2_566
S2 H13 3.5012 no 2_676
S2 H29 3.2884 no .
S3A H13 3.3845 no 2_666
S3B H5 3.5689 no .
S3B H16B 3.5255 no .
S4A H29 3.4234 no 2_666
O1 H11 2.9631 no 1_556
O1 H12 3.4932 no 1_556
O1 H21 3.2411 no .
O1 H31A 2.8904 no 1_565
O1 H31B 3.1217 no 1_565
O1 H31C 3.3460 no 1_565
O1 H32A 2.8184 no .
O2 H12 2.8857 no 1_556
O2 H16A 3.4864 no 2_677
O2 H21 3.2942 no .
O2 H31A 2.8642 no 1_565
O2 H32A 3.3121 no .
O3 H11 3.3713 no 2_566
O3 H15B 3.4998 no 2_567
O3 H16A 3.2998 no 2_667
O3 H16B 3.0484 no 2_667
O3 H16C 2.9391 no 2_667
O3 H27 2.7834 no 1_556
O3 H31B 3.3821 no 2_557
O3 H31C 3.0417 no 2_557
O4 H15B 3.1039 no 2_567
O4 H15C 2.8179 no 2_567
O4 H16B 2.9143 no 2_667
O4 H16C 3.2706 no 2_667
O4 H28 2.8175 no 1_556
C1 H18 3.2839 no 1_565
C2 H18 3.2345 no 1_565
C2 H31B 3.4982 no 1_565
C3 H18 3.3382 no 1_565
C3 H21 3.5123 no .
C3 H31A 2.9083 no 1_565
C3 H31B 3.1830 no 1_565
C4 H18 3.4537 no 1_565
C4 H21 3.5340 no .
C4 H31A 2.9026 no 1_565
C5 H18 3.5274 no 1_565
C6 H18 3.4765 no 1_565
C7 H29 3.1120 no .
C8 H15A 3.5287 no 2_566
C8 H29 3.3857 no .
C9 H15A 3.2703 no 2_566
C9 H26 3.2350 no 1_565
C10 H15A 2.9169 no 2_566
C10 H26 3.0742 no 1_565
C10 H32C 3.4859 no 1_554
C11 H15C 3.3442 no 1_554
C11 H26 3.0814 no 1_565
C11 H31C 3.1066 no 1_564
C11 H32A 3.1685 no 1_554
C11 H32C 3.1959 no 1_554
C12 H26 3.2596 no 1_565
C12 H31C 3.4217 no 1_564
C12 H32A 3.1552 no 1_554
C12 H32C 3.0358 no 1_554
C13 H26 3.4196 no 1_565
C13 H32C 3.2087 no 1_554
C14 H26 3.3707 no 1_565
C14 H32C 3.4981 no 1_554
C15 H10 3.4352 no 2_566
C15 H11 3.1347 no 1_556
C15 H28 3.4790 no 2_566
C15 H31B 3.4705 no 1_565
C15 H32A 3.3542 no .
C15 H32C 3.4448 no 2_567
C16 H12 3.3943 no 1_556
C16 H16A 3.2842 no 2_677
C16 H27 3.4776 no 2_666
C16 H31A 3.2767 no 2_667
C17A H10 3.2761 no 2_566
C17A H13 3.3192 no 2_666
C18 H10 3.2836 no 2_566
C18 H16C 3.2910 no 2_667
C19 H10 3.1461 no 2_566
C19 H11 3.4652 no 2_566
C19 H16B 3.3350 no 2_667
C19 H16C 2.7382 no 2_667
C20 H10 3.0530 no 2_566
C20 H16B 3.2709 no 2_667
C20 H16C 2.9281 no 2_667
C21 H10 3.0876 no 2_566
C21 H16C 3.5984 no 2_667
C21 H32B 3.4213 no 2_667
C22 H10 3.2067 no 2_566
C22 H13 3.4497 no 2_666
C23A H13 3.5453 no 2_666
C24A H13 3.4889 no 2_666
C25 H2 3.4661 no 2_566
C26 H2 3.5520 no 2_566
C27 H2 3.4807 no 2_566
C27 H5 3.2507 no 2_666
C27 H15B 3.0194 no 2_566
C27 H16B 3.3009 no 2_666
C27 H31B 3.4541 no 2_556
C27 H31C 3.4373 no 1_554
C28 H2 3.3400 no 2_566
C28 H5 3.4220 no 2_666
C28 H15B 2.8235 no 2_566
C28 H16B 3.2368 no 2_666
C28 H32C 3.4636 no 1_554
C29 H2 3.2491 no 2_566
C29 H15B 3.5324 no 2_566
C29 H29 3.4473 no 2_666
C30 H2 3.2998 no 2_566
C30 H29 3.4460 no 2_666
C31 H11 3.2608 no 1_546
C31 H12 3.5382 no 1_546
C31 H15B 3.5318 no 1_545
C31 H16A 3.3917 no 2_667
C31 H16C 3.4728 no 2_667
C31 H27 3.0578 no 1_556
C31 H31B 3.2789 no 2_557
C31 H31C 2.9265 no 2_557
C32 H12 3.5630 no 1_556
C32 H15C 3.1996 no 2_567
C32 H28 3.1194 no 1_556
C17B H10 3.5261 no 2_566
C23B H13 3.2839 no 2_666
H2 S1 3.5088 no 2_566
H2 C25 3.4661 no 2_566
H2 C26 3.5520 no 2_566
H2 C27 3.4807 no 2_566
H2 C28 3.3400 no 2_566
H2 C29 3.2491 no 2_566
H2 C30 3.2998 no 2_566
H2 H31B 3.5901 no 1_565
H5 S3B 3.5689 no .
H5 C27 3.2507 no 2_666
H5 C28 3.4220 no 2_666
H5 H13 3.4519 no 2_676
H5 H27 3.2148 no 2_666
H5 H28 3.4641 no 2_666
H10 C15 3.4352 no 2_566
H10 C17A 3.2761 no 2_566
H10 C18 3.2836 no 2_566
H10 C19 3.1461 no 2_566
H10 C20 3.0530 no 2_566
H10 C21 3.0876 no 2_566
H10 C22 3.2067 no 2_566
H10 C17B 3.5261 no 2_566
H10 H15A 2.6320 no 2_566
H10 H15C 3.4679 no 2_566
H10 H21 3.5503 no 2_566
H10 H26 3.4921 no 1_565
H11 O1 2.9631 no 1_554
H11 O3 3.3713 no 2_566
H11 C15 3.1347 no 1_554
H11 C19 3.4652 no 2_566
H11 C31 3.2608 no 1_564
H11 H15B 3.3909 no 1_554
H11 H15C 2.6064 no 1_554
H11 H26 3.4965 no 1_565
H11 H31A 3.3029 no 1_564
H11 H31B 3.5828 no 1_564
H11 H31C 2.4972 no 1_564
H11 H32A 3.1716 no 1_554
H12 O1 3.4932 no 1_554
H12 O2 2.8857 no 1_554
H12 C16 3.3943 no 1_554
H12 C31 3.5382 no 1_564
H12 C32 3.5630 no 1_554
H12 H16A 3.0795 no 2_676
H12 H16C 2.9837 no 1_554
H12 H27 3.5352 no 1_565
H12 H31A 3.0625 no 1_564
H12 H31C 3.1144 no 1_564
H12 H32A 3.1398 no 1_554
H12 H32C 3.3614 no 1_554
H13 S2 3.5012 no 2_676
H13 S3A 3.3845 no 2_666
H13 C17A 3.3192 no 2_666
H13 C22 3.4497 no 2_666
H13 C23A 3.5453 no 2_666
H13 C24A 3.4889 no 2_666
H13 C23B 3.2839 no 2_666
H13 H5 3.4519 no 2_676
H15A C8 3.5287 no 2_566
H15A C9 3.2703 no 2_566
H15A C10 2.9169 no 2_566
H15A H10 2.6320 no 2_566
H15A H28 3.5445 no 2_566
H15A H32A 3.5909 no .
H15A H32C 3.3398 no 2_567
H15B O3 3.4998 no 2_567
H15B O4 3.1039 no 2_567
H15B C27 3.0194 no 2_566
H15B C28 2.8235 no 2_566
H15B C29 3.5324 no 2_566
H15B C31 3.5318 no 1_565
H15B H11 3.3909 no 1_556
H15B H27 3.0565 no 2_566
H15B H28 2.7461 no 2_566
H15B H31B 2.9318 no 1_565
H15B H31C 3.4981 no 1_565
H15B H32C 3.3558 no 2_567
H15C O4 2.8179 no 2_567
H15C C11 3.3442 no 1_556
H15C C32 3.1996 no 2_567
H15C H10 3.4679 no 2_566
H15C H11 2.6064 no 1_556
H15C H15C 3.2730 no 2_567
H15C H32A 3.0444 no .
H15C H32A 3.1175 no 2_567
H15C H32C 3.0744 no 2_567
H16A O2 3.4864 no 2_677
H16A O3 3.2998 no 2_667
H16A C16 3.2842 no 2_677
H16A C31 3.3917 no 2_667
H16A H12 3.0795 no 2_676
H16A H16A 2.7804 no 2_677
H16A H16C 3.1938 no 2_677
H16A H27 3.2340 no 2_666
H16A H31A 3.5986 no 1_565
H16A H31A 2.8160 no 2_667
H16B S3B 3.5255 no .
H16B O3 3.0484 no 2_667
H16B O4 2.9143 no 2_667
H16B C19 3.3350 no 2_667
H16B C20 3.2709 no 2_667
H16B C27 3.3009 no 2_666
H16B C28 3.2368 no 2_666
H16B H27 2.8761 no 2_666
H16B H28 2.7169 no 2_666
H16B H31A 3.5261 no 2_667
H16B H32B 3.4529 no 2_667
H16C O3 2.9391 no 2_667
H16C O4 3.2706 no 2_667
H16C C18 3.2910 no 2_667
H16C C19 2.7382 no 2_667
H16C C20 2.9281 no 2_667
H16C C21 3.5984 no 2_667
H16C C31 3.4728 no 2_667
H16C H12 2.9837 no 1_556
H16C H16A 3.1938 no 2_677
H16C H31A 3.0030 no 2_667
H18 C1 3.2839 no 1_545
H18 C2 3.2345 no 1_545
H18 C3 3.3382 no 1_545
H18 C4 3.4537 no 1_545
H18 C5 3.5274 no 1_545
H18 C6 3.4765 no 1_545
H18 H26 3.4834 no 2_556
H21 O1 3.2411 no .
H21 O2 3.2942 no .
H21 C3 3.5123 no .
H21 C4 3.5340 no .
H21 H10 3.5503 no 2_566
H21 H32B 3.1319 no 2_667
H26 C9 3.2350 no 1_545
H26 C10 3.0742 no 1_545
H26 C11 3.0814 no 1_545
H26 C12 3.2596 no 1_545
H26 C13 3.4196 no 1_545
H26 C14 3.3707 no 1_545
H26 H10 3.4921 no 1_545
H26 H11 3.4965 no 1_545
H26 H18 3.4834 no 2_556
H26 H31B 3.5679 no 2_556
H27 O3 2.7834 no 1_554
H27 C16 3.4776 no 2_666
H27 C31 3.0578 no 1_554
H27 H5 3.2148 no 2_666
H27 H12 3.5352 no 1_545
H27 H15B 3.0565 no 2_566
H27 H16A 3.2340 no 2_666
H27 H16B 2.8761 no 2_666
H27 H31A 3.3844 no 1_554
H27 H31B 3.0847 no 2_556
H27 H31C 2.5611 no 1_554
H28 O4 2.8175 no 1_554
H28 C15 3.4790 no 2_566
H28 C32 3.1194 no 1_554
H28 H5 3.4641 no 2_666
H28 H15A 3.5445 no 2_566
H28 H15B 2.7461 no 2_566
H28 H16B 2.7169 no 2_666
H28 H32B 3.4777 no 1_554
H28 H32C 2.6134 no 1_554
H29 S2 3.2884 no .
H29 S4A 3.4234 no 2_666
H29 C7 3.1120 no .
H29 C8 3.3857 no .
H29 C29 3.4473 no 2_666
H29 C30 3.4460 no 2_666
H29 H29 3.3095 no 2_666
H31A O1 2.8904 no 1_545
H31A O2 2.8642 no 1_545
H31A C3 2.9083 no 1_545
H31A C4 2.9026 no 1_545
H31A C16 3.2767 no 2_667
H31A H11 3.3029 no 1_546
H31A H12 3.0625 no 1_546
H31A H16A 3.5986 no 1_545
H31A H16A 2.8160 no 2_667
H31A H16B 3.5261 no 2_667
H31A H16C 3.0030 no 2_667
H31A H27 3.3844 no 1_556
H31B O1 3.1217 no 1_545
H31B O3 3.3821 no 2_557
H31B C2 3.4982 no 1_545
H31B C3 3.1830 no 1_545
H31B C15 3.4705 no 1_545
H31B C27 3.4541 no 2_556
H31B C31 3.2789 no 2_557
H31B H2 3.5901 no 1_545
H31B H11 3.5828 no 1_546
H31B H15B 2.9318 no 1_545
H31B H26 3.5679 no 2_556
H31B H27 3.0847 no 2_556
H31B H31B 3.4182 no 2_557
H31B H31C 2.6533 no 2_557
H31C O1 3.3460 no 1_545
H31C O3 3.0417 no 2_557
H31C C11 3.1066 no 1_546
H31C C12 3.4217 no 1_546
H31C C27 3.4373 no 1_556
H31C C31 2.9265 no 2_557
H31C H11 2.4972 no 1_546
H31C H12 3.1144 no 1_546
H31C H15B 3.4981 no 1_545
H31C H27 2.5611 no 1_556
H31C H31B 2.6533 no 2_557
H31C H31C 2.7039 no 2_557
H32A O1 2.8184 no .
H32A O2 3.3121 no .
H32A C11 3.1685 no 1_556
H32A C12 3.1552 no 1_556
H32A C15 3.3542 no .
H32A H11 3.1716 no 1_556
H32A H12 3.1398 no 1_556
H32A H15A 3.5909 no .
H32A H15C 3.0444 no .
H32A H15C 3.1175 no 2_567
H32B C21 3.4213 no 2_667
H32B H16B 3.4529 no 2_667
H32B H21 3.1319 no 2_667
H32B H28 3.4777 no 1_556
H32B H32B 2.9569 no 2_667
H32C C10 3.4859 no 1_556
H32C C11 3.1959 no 1_556
H32C C12 3.0358 no 1_556
H32C C13 3.2087 no 1_556
H32C C14 3.4981 no 1_556
H32C C15 3.4448 no 2_567
H32C C28 3.4636 no 1_556
H32C H12 3.3614 no 1_556
H32C H15A 3.3398 no 2_567
H32C H15B 3.3558 no 2_567
H32C H15C 3.0744 no 2_567
H32C H28 2.6134 no 1_556

loop_
_geom_torsion_atom_site_label_1
_geom_torsion_atom_site_label_2
_geom_torsion_atom_site_label_3
_geom_torsion_atom_site_label_4
_geom_torsion
_geom_torsion_publ_flag
C1 S1 C8 C7 1.6(3) no
C1 S1 C8 C9 -175.3(3) no
C8 S1 C1 C2 -178.0(3) no
C8 S1 C1 C6 -0.9(3) no
C7 S2 C14 C9 0.3(3) no
C7 S2 C14 C13 179.5(3) no
C14 S2 C7 C6 -175.9(3) no
C14 S2 C7 C8 0.8(3) no
C17A S3A C24A C23A 0.5(3) no
C17A S3A C24A C25 -175.8(4) no
C24A S3A C17A C18 179.3(4) no
C24A S3A C17A C22 -0.4(3) no
C17B S3B C24B C23B 0.9(19) no
C23A S4A C30 C25 0.2(3) no
C23A S4A C30 C29 -178.4(3) no
C30 S4A C23A C22 -176.6(4) no
C30 S4A C23A C24A 0.7(3) no
C15 O1 C3 C2 5.6(5) no
C15 O1 C3 C4 -176.3(3) no
C16 O2 C4 C3 176.4(4) no
C16 O2 C4 C5 -2.6(6) no
C31 O3 C19 C18 9.6(5) no
C31 O3 C19 C20 -169.5(3) no
C32 O4 C20 C19 176.7(3) no
C32 O4 C20 C21 -3.0(6) no
S1 C1 C2 C3 177.7(2) no
S1 C1 C6 C5 178.74(19) no
S1 C1 C6 C7 0.0(4) no
C2 C1 C6 C5 -4.0(5) no
C2 C1 C6 C7 177.3(3) no
C6 C1 C2 C3 0.8(5) no
C1 C2 C3 O1 -179.1(3) no
C1 C2 C3 C4 2.9(5) no
O1 C3 C4 O2 -0.7(5) no
O1 C3 C4 C5 178.4(3) no
C2 C3 C4 O2 177.5(3) no
C2 C3 C4 C5 -3.4(5) no
O2 C4 C5 C6 179.1(3) no
C3 C4 C5 C6 0.1(5) no
C4 C5 C6 C1 3.5(5) no
C4 C5 C6 C7 -178.1(3) no
C1 C6 C7 S2 177.9(3) no
C1 C6 C7 C8 1.2(4) no
C5 C6 C7 S2 -0.6(6) no
C5 C6 C7 C8 -177.3(3) no
S2 C7 C8 S1 -179.33(16) no
S2 C7 C8 C9 -1.7(4) no
C6 C7 C8 S1 -2.0(4) no
C6 C7 C8 C9 175.6(3) no
S1 C8 C9 C10 0.7(6) no
S1 C8 C9 C14 178.9(3) no
C7 C8 C9 C10 -176.3(3) no
C7 C8 C9 C14 1.9(4) no
C8 C9 C10 C11 179.0(3) no
C8 C9 C14 S2 -1.3(4) no
C8 C9 C14 C13 179.5(3) no
C10 C9 C14 S2 177.2(3) no
C10 C9 C14 C13 -2.0(5) no
C14 C9 C10 C11 0.9(5) no
C9 C10 C11 C12 0.4(6) no
C10 C11 C12 C13 -0.8(6) no
C11 C12 C13 C14 -0.2(6) no
C12 C13 C14 S2 -177.4(3) no
C12 C13 C14 C9 1.7(6) no
S3A C17A C18 C19 -178.1(3) no
S3A C17A C22 C21 178.1(2) no
S3A C17A C22 C23A 0.1(4) no
C18 C17A C22 C21 -1.6(6) no
C18 C17A C22 C23A -179.5(4) no
C22 C17A C18 C19 1.5(6) no
C17A C18 C19 O3 -180.0(4) no
C17A C18 C19 C20 -0.9(6) no
O3 C19 C20 O4 -0.1(5) no
O3 C19 C20 C21 179.6(3) no
C18 C19 C20 O4 -179.2(3) no
C18 C19 C20 C21 0.5(6) no
O4 C20 C21 C22 179.2(3) no
C19 C20 C21 C22 -0.5(6) no
C20 C21 C22 C17A 1.0(5) no
C20 C21 C22 C23A 178.6(3) no
C17A C22 C23A S4A 177.6(4) no
C17A C22 C23A C24A 0.2(5) no
C21 C22 C23A S4A -0.2(7) no
C21 C22 C23A C24A -177.5(3) no
S4A C23A C24A S3A -178.4(3) no
S4A C23A C24A C25 -1.4(5) no
C22 C23A C24A S3A -0.5(5) no
C22 C23A C24A C25 176.5(3) no
S3A C24A C25 C26 -3.1(7) no
S3A C24A C25 C30 177.7(3) no
C23A C24A C25 C26 -179.4(4) no
C23A C24A C25 C30 1.5(5) no
C24A C25 C26 C27 -178.0(4) no
C24A C25 C30 S4A -0.9(5) no
C24A C25 C30 C29 177.7(3) no
C26 C25 C30 S4A 179.8(3) no
C26 C25 C30 C29 -1.6(6) no
C30 C25 C26 C27 1.0(6) no
C25 C26 C27 C28 0.8(6) no
C26 C27 C28 C29 -2.1(7) no
C27 C28 C29 C30 1.6(7) no
C28 C29 C30 S4A 178.7(4) no
C28 C29 C30 C25 0.3(6) no
S3B C24B C23B S4B 176.5(15) no
